data_7126765
loop_
_publ_author_name
'Wang, Liang'
'Wang, Xiaowu'
'Hou, Hongbin'
'Zhu, Guangqian'
'Han, Zhenyu'
'Yang, Weiying'
'Chen, Xiao'
'Wang, Qinggang'

_publ_section_title
;
 An unsymmetrical binuclear iminopyridine-iron complex and its catalytic
 isoprene polymerization.
;
_journal_issue 62
_journal_name_full 'Chemical communications (Cambridge, England)'
_journal_page_first 8846
_journal_page_last 8849
_journal_paper_doi 10.1039/d0cc04122j
_journal_volume 56
_journal_year 2020
_chemical_formula_sum 'C40 H36 Cl4 Fe2 N4'
_chemical_formula_weight 826.23
_space_group_crystal_system monoclinic
_space_group_IT_number 15
_space_group_name_Hall '-C 2yc'
_space_group_name_H-M_alt 'C 1 2/c 1'
_atom_sites_solution_hydrogens geom
_audit_creation_method SHELXL-2018/3
_audit_update_record
;
2020-03-09 deposited with the CCDC.	2020-06-24 downloaded from the CCDC.
;
_cell_angle_alpha 90
_cell_angle_beta 129.840(4)
_cell_angle_gamma 90
_cell_formula_units_Z 4
_cell_length_a 23.531(2)
_cell_length_b 13.9550(11)
_cell_length_c 15.0761(13)
_cell_measurement_reflns_used 1743
_cell_measurement_temperature 298(2)
_cell_measurement_theta_max 26.444
_cell_measurement_theta_min 2.70
_cell_volume 3801.3(6)
_computing_structure_refinement 'SHELXL-2018/3 (Sheldrick, 2018)'
_diffrn_ambient_temperature 298(2)
_diffrn_measured_fraction_theta_full 0.984
_diffrn_measured_fraction_theta_max 0.984
_diffrn_measurement_device_type 'CCD area detector'
_diffrn_measurement_method 'phi and omega scans'
_diffrn_radiation_type MoK\a
_diffrn_radiation_wavelength 0.71073
_diffrn_reflns_av_R_equivalents 0.1269
_diffrn_reflns_av_unetI/netI 0.1707
_diffrn_reflns_Laue_measured_fraction_full 0.984
_diffrn_reflns_Laue_measured_fraction_max 0.984
_diffrn_reflns_limit_h_max 27
_diffrn_reflns_limit_h_min -27
_diffrn_reflns_limit_k_max 8
_diffrn_reflns_limit_k_min -16
_diffrn_reflns_limit_l_max 17
_diffrn_reflns_limit_l_min -17
_diffrn_reflns_number 8343
_diffrn_reflns_point_group_measured_fraction_full 0.984
_diffrn_reflns_point_group_measured_fraction_max 0.984
_diffrn_reflns_theta_full 25.014
_diffrn_reflns_theta_max 25.014
_diffrn_reflns_theta_min 2.702
_exptl_absorpt_coefficient_mu 1.079
_exptl_absorpt_correction_T_max 0.9581
_exptl_absorpt_correction_T_min 0.8549
_exptl_absorpt_correction_type multi-scan
_exptl_absorpt_process_details sadabs
_exptl_crystal_colour black
_exptl_crystal_density_diffrn 1.444
_exptl_crystal_description block
_exptl_crystal_F_000 1696
_exptl_crystal_size_max 0.150
_exptl_crystal_size_mid 0.100
_exptl_crystal_size_min 0.040
_refine_diff_density_max 0.591
_refine_diff_density_min -0.855
_refine_diff_density_rms 0.111
_refine_ls_extinction_method none
_refine_ls_goodness_of_fit_ref 1.032
_refine_ls_hydrogen_treatment constr
_refine_ls_matrix_type full
_refine_ls_number_parameters 227
_refine_ls_number_reflns 3300
_refine_ls_number_restraints 0
_refine_ls_restrained_S_all 1.032
_refine_ls_R_factor_all 0.1831
_refine_ls_R_factor_gt 0.0903
_refine_ls_shift/su_max 0.000
_refine_ls_shift/su_mean 0.000
_refine_ls_structure_factor_coef Fsqd
_refine_ls_weighting_details 'w=1/[\s^2^(Fo^2^)+(0.0943P)^2^] where P=(Fo^2^+2Fc^2^)/3'
_refine_ls_weighting_scheme calc
_refine_ls_wR_factor_gt 0.1997
_refine_ls_wR_factor_ref 0.2307
_reflns_Friedel_coverage 0.000
_reflns_number_gt 1495
_reflns_number_total 3300
_reflns_threshold_expression 'I > 2\s(I)'
_cod_data_source_file d0cc04122j2.cif
_cod_data_source_block 180815a
_cod_depositor_comments 'Adding full bibliography for 7126764--7126765.cif.'
_cod_original_cell_volume 3801.2(6)
_cod_original_sg_symbol_H-M 'C 2/c'
_cod_database_code 7126765
_shelx_shelxl_version_number 2018/3
_shelx_space_group_comment
;
The symmetry employed for this shelxl refinement is uniquely defined
by the following loop, which should always be used as a source of
symmetry information in preference to the above space-group names.
They are only intended as comments.
;
_shelx_estimated_absorpt_t_min 0.855
_shelx_estimated_absorpt_t_max 0.958

loop_
_space_group_symop_operation_xyz
'x, y, z'
'-x, y, -z+1/2'
'x+1/2, y+1/2, z'
'-x+1/2, y+1/2, -z+1/2'
'-x, -y, -z'
'x, -y, z-1/2'
'-x+1/2, -y+1/2, -z'
'x+1/2, -y+1/2, z-1/2'

loop_
_atom_site_label
_atom_site_type_symbol
_atom_site_fract_x
_atom_site_fract_y
_atom_site_fract_z
_atom_site_U_iso_or_equiv
_atom_site_adp_type
_atom_site_occupancy
_atom_site_site_symmetry_order
_atom_site_calc_flag
_atom_site_refinement_flags_posn
_atom_site_refinement_flags_adp
_atom_site_refinement_flags_occupancy
_atom_site_disorder_assembly
_atom_site_disorder_group
Fe1 Fe 0.000000 0.51548(11) 0.250000 0.0329(5) Uani 1 2 d S T P . .
Fe2 Fe 0.000000 0.76444(13) 0.250000 0.0503(6) Uani 1 2 d S T P . .
Cl1 Cl 0.03644(13) 0.64342(16) 0.39136(18) 0.0483(6) Uani 1 1 d . . . . .
Cl2 Cl -0.09913(17) 0.8431(2) 0.2001(3) 0.0839(10) Uani 1 1 d . . . . .
N1 N -0.1081(4) 0.4969(4) 0.1964(5) 0.0349(17) Uani 1 1 d . . . . .
N2 N 0.0158(4) 0.4036(5) 0.3666(5) 0.0406(19) Uani 1 1 d . . . . .
C1 C -0.0422(5) 0.3796(6) 0.3461(8) 0.046(2) Uani 1 1 d . . . . .
H1 H -0.041063 0.332446 0.390804 0.055 Uiso 1 1 calc R U . . .
C2 C -0.1122(4) 0.4245(6) 0.2528(7) 0.040(2) Uani 1 1 d . . . . .
C3 C -0.1780(5) 0.3963(7) 0.2231(8) 0.055(3) Uani 1 1 d . . . . .
H3 H -0.178653 0.346870 0.263911 0.066 Uiso 1 1 calc R U . . .
C4 C -0.2440(5) 0.4400(8) 0.1332(9) 0.059(3) Uani 1 1 d . . . . .
H4 H -0.289042 0.420839 0.111979 0.070 Uiso 1 1 calc R U . . .
C5 C -0.2393(5) 0.5147(7) 0.0755(8) 0.056(3) Uani 1 1 d . . . . .
H5 H -0.281646 0.546727 0.014377 0.067 Uiso 1 1 calc R U . . .
C6 C -0.1711(4) 0.5394(7) 0.1113(7) 0.041(2) Uani 1 1 d . . . . .
H6 H -0.168851 0.589664 0.073168 0.049 Uiso 1 1 calc R U . . .
C7 C 0.0871(5) 0.3533(6) 0.4628(8) 0.058(3) Uani 1 1 d . . . . .
H7 H 0.120874 0.368468 0.447613 0.069 Uiso 1 1 calc R U . . .
C8 C 0.0818(4) 0.2499(6) 0.4557(7) 0.042(2) Uani 1 1 d . . . . .
C9 C 0.0936(5) 0.2003(9) 0.3915(9) 0.071(3) Uani 1 1 d . . . . .
H9 H 0.108893 0.232122 0.355868 0.085 Uiso 1 1 calc R U . . .
C10 C 0.0826(7) 0.1003(9) 0.3789(9) 0.087(5) Uani 1 1 d . . . . .
H10 H 0.089550 0.066967 0.333085 0.104 Uiso 1 1 calc R U . . .
C11 C 0.0616(6) 0.0508(9) 0.4332(11) 0.077(4) Uani 1 1 d . . . . .
H11 H 0.053547 -0.015012 0.422976 0.093 Uiso 1 1 calc R U . . .
C12 C 0.0527(6) 0.1003(9) 0.5030(11) 0.080(4) Uani 1 1 d . . . . .
H12 H 0.041143 0.067731 0.543476 0.096 Uiso 1 1 calc R U . . .
C13 C 0.0613(5) 0.1994(7) 0.5121(8) 0.054(3) Uani 1 1 d . . . . .
H13 H 0.053366 0.232949 0.556569 0.065 Uiso 1 1 calc R U . . .
C14 C 0.1198(5) 0.4028(7) 0.5724(7) 0.062(3) Uani 1 1 d . . . . .
H14A H 0.090475 0.387500 0.595163 0.074 Uiso 1 1 calc R U . . .
H14B H 0.116059 0.471313 0.559067 0.074 Uiso 1 1 calc R U . . .
C15 C 0.2008(5) 0.3782(6) 0.6732(7) 0.046(2) Uani 1 1 d . . . . .
C16 C 0.2605(6) 0.4166(9) 0.6919(9) 0.078(4) Uani 1 1 d . . . . .
H16 H 0.252856 0.458166 0.636966 0.094 Uiso 1 1 calc R U . . .
C17 C 0.3325(6) 0.3966(10) 0.7892(11) 0.085(4) Uani 1 1 d . . . . .
H17 H 0.372113 0.425055 0.799622 0.102 Uiso 1 1 calc R U . . .
C18 C 0.3440(6) 0.3372(9) 0.8663(10) 0.070(4) Uani 1 1 d . . . . .
H18 H 0.392302 0.325112 0.932662 0.084 Uiso 1 1 calc R U . . .
C19 C 0.2874(7) 0.2927(8) 0.8522(8) 0.072(4) Uani 1 1 d . . . . .
H19 H 0.297292 0.249363 0.907429 0.087 Uiso 1 1 calc R U . . .
C20 C 0.2136(5) 0.3121(7) 0.7540(8) 0.061(3) Uani 1 1 d . . . . .
H20 H 0.174442 0.281676 0.743216 0.073 Uiso 1 1 calc R U . . .

loop_
_atom_site_aniso_label
_atom_site_aniso_U_11
_atom_site_aniso_U_22
_atom_site_aniso_U_33
_atom_site_aniso_U_23
_atom_site_aniso_U_13
_atom_site_aniso_U_12
Fe1 0.0319(9) 0.0293(10) 0.0325(10) 0.000 0.0183(8) 0.000
Fe2 0.0669(14) 0.0393(12) 0.0547(13) 0.000 0.0435(11) 0.000
Cl1 0.0668(15) 0.0347(12) 0.0419(13) -0.0042(11) 0.0342(12) -0.0002(13)
Cl2 0.096(2) 0.070(2) 0.110(2) 0.0355(18) 0.077(2) 0.0353(18)
N1 0.047(4) 0.025(4) 0.030(4) 0.004(3) 0.024(4) 0.003(4)
N2 0.026(4) 0.047(5) 0.029(4) 0.006(3) 0.009(3) 0.006(4)
C1 0.044(6) 0.035(6) 0.048(6) 0.009(4) 0.024(5) 0.004(5)
C2 0.032(5) 0.049(6) 0.028(5) -0.005(4) 0.015(4) 0.005(5)
C3 0.037(5) 0.048(6) 0.072(7) -0.002(5) 0.031(5) -0.006(5)
C4 0.031(5) 0.076(8) 0.073(7) -0.005(6) 0.035(5) -0.002(6)
C5 0.034(5) 0.067(7) 0.047(6) -0.013(5) 0.016(5) 0.006(5)
C6 0.030(4) 0.051(6) 0.032(5) 0.007(4) 0.015(4) 0.018(5)
C7 0.046(6) 0.041(6) 0.044(6) 0.020(5) 0.010(5) 0.018(5)
C8 0.031(5) 0.041(6) 0.035(5) -0.001(5) 0.011(4) 0.001(5)
C9 0.050(6) 0.097(10) 0.051(7) 0.013(7) 0.026(6) 0.030(7)
C10 0.088(9) 0.056(8) 0.046(7) -0.001(6) 0.010(7) 0.041(7)
C11 0.068(8) 0.039(7) 0.070(9) 0.003(7) 0.019(7) 0.007(6)
C12 0.057(7) 0.065(8) 0.096(10) 0.011(7) 0.039(7) 0.002(7)
C13 0.050(6) 0.047(6) 0.062(7) -0.004(5) 0.034(5) -0.001(5)
C14 0.045(6) 0.060(7) 0.038(6) -0.012(5) 0.007(5) 0.012(5)
C15 0.038(5) 0.046(6) 0.031(5) -0.001(4) 0.011(4) 0.000(5)
C16 0.072(8) 0.118(11) 0.048(7) 0.004(7) 0.040(7) -0.018(8)
C17 0.055(8) 0.126(12) 0.063(8) -0.011(8) 0.033(7) -0.008(8)
C18 0.036(6) 0.096(10) 0.046(7) -0.020(7) 0.012(6) 0.011(7)
C19 0.090(9) 0.065(8) 0.033(6) 0.004(5) 0.026(6) 0.023(7)
C20 0.057(7) 0.056(7) 0.042(6) -0.016(5) 0.019(5) -0.010(6)

loop_
_atom_type_symbol
_atom_type_description
_atom_type_scat_dispersion_real
_atom_type_scat_dispersion_imag
_atom_type_scat_source
C C 0.0033 0.0016 'International Tables Vol C Tables 4.2.6.8 and 6.1.1.4'
H H 0.0000 0.0000 'International Tables Vol C Tables 4.2.6.8 and 6.1.1.4'
N N 0.0061 0.0033 'International Tables Vol C Tables 4.2.6.8 and 6.1.1.4'
Cl Cl 0.1484 0.1585 'International Tables Vol C Tables 4.2.6.8 and 6.1.1.4'
Fe Fe 0.3463 0.8444 'International Tables Vol C Tables 4.2.6.8 and 6.1.1.4'

loop_
_geom_angle_atom_site_label_1
_geom_angle_atom_site_label_2
_geom_angle_atom_site_label_3
_geom_angle
_geom_angle_site_symmetry_1
_geom_angle_site_symmetry_3
_geom_angle_publ_flag
N1 Fe1 N1 166.0(3) 2 . ?
N1 Fe1 N2 93.5(2) 2 . ?
N1 Fe1 N2 76.5(2) . . ?
N1 Fe1 N2 76.5(2) 2 2 ?
N1 Fe1 N2 93.5(2) . 2 ?
N2 Fe1 N2 89.4(4) . 2 ?
N1 Fe1 Cl1 94.89(18) 2 2 ?
N1 Fe1 Cl1 95.17(18) . 2 ?
N2 Fe1 Cl1 171.63(19) . 2 ?
N2 Fe1 Cl1 92.09(19) 2 2 ?
N1 Fe1 Cl1 95.17(18) 2 . ?
N1 Fe1 Cl1 94.89(18) . . ?
N2 Fe1 Cl1 92.08(19) . . ?
N2 Fe1 Cl1 171.63(18) 2 . ?
Cl1 Fe1 Cl1 87.64(11) 2 . ?
Cl2 Fe2 Cl2 120.95(18) . 2 ?
Cl2 Fe2 Cl1 110.17(11) . 2 ?
Cl2 Fe2 Cl1 110.31(10) 2 2 ?
Cl2 Fe2 Cl1 110.31(10) . . ?
Cl2 Fe2 Cl1 110.17(11) 2 . ?
Cl1 Fe2 Cl1 90.82(12) 2 . ?
Fe2 Cl1 Fe1 90.77(8) . . ?
C6 N1 C2 117.0(8) . . ?
C6 N1 Fe1 129.4(6) . . ?
C2 N1 Fe1 113.3(5) . . ?
C1 N2 C7 118.8(8) . . ?
C1 N2 Fe1 113.4(6) . . ?
C7 N2 Fe1 127.7(6) . . ?
N2 C1 C2 120.6(8) . . ?
N2 C1 H1 119.7 . . ?
C2 C1 H1 119.7 . . ?
N1 C2 C3 121.8(8) . . ?
N1 C2 C1 115.8(8) . . ?
C3 C2 C1 122.4(9) . . ?
C2 C3 C4 121.1(9) . . ?
C2 C3 H3 119.4 . . ?
C4 C3 H3 119.4 . . ?
C3 C4 C5 116.7(9) . . ?
C3 C4 H4 121.6 . . ?
C5 C4 H4 121.6 . . ?
C6 C5 C4 118.6(9) . . ?
C6 C5 H5 120.7 . . ?
C4 C5 H5 120.7 . . ?
N1 C6 C5 124.8(9) . . ?
N1 C6 H6 117.6 . . ?
C5 C6 H6 117.6 . . ?
C8 C7 C14 120.5(8) . . ?
C8 C7 N2 113.6(7) . . ?
C14 C7 N2 108.6(7) . . ?
C8 C7 H7 104.1 . . ?
C14 C7 H7 104.1 . . ?
N2 C7 H7 104.1 . . ?
C9 C8 C13 118.8(10) . . ?
C9 C8 C7 121.0(10) . . ?
C13 C8 C7 120.2(9) . . ?
C8 C9 C10 119.9(12) . . ?
C8 C9 H9 120.0 . . ?
C10 C9 H9 120.0 . . ?
C11 C10 C9 121.3(12) . . ?
C11 C10 H10 119.4 . . ?
C9 C10 H10 119.4 . . ?
C10 C11 C12 119.2(12) . . ?
C10 C11 H11 120.4 . . ?
C12 C11 H11 120.4 . . ?
C11 C12 C13 119.2(12) . . ?
C11 C12 H12 120.4 . . ?
C13 C12 H12 120.4 . . ?
C12 C13 C8 121.6(10) . . ?
C12 C13 H13 119.2 . . ?
C8 C13 H13 119.2 . . ?
C7 C14 C15 115.5(8) . . ?
C7 C14 H14A 108.4 . . ?
C15 C14 H14A 108.4 . . ?
C7 C14 H14B 108.4 . . ?
C15 C14 H14B 108.4 . . ?
H14A C14 H14B 107.5 . . ?
C16 C15 C20 117.6(9) . . ?
C16 C15 C14 125.8(9) . . ?
C20 C15 C14 116.6(9) . . ?
C15 C16 C17 122.9(11) . . ?
C15 C16 H16 118.5 . . ?
C17 C16 H16 118.5 . . ?
C18 C17 C16 119.1(12) . . ?
C18 C17 H17 120.5 . . ?
C16 C17 H17 120.5 . . ?
C17 C18 C19 121.8(10) . . ?
C17 C18 H18 119.1 . . ?
C19 C18 H18 119.1 . . ?
C18 C19 C20 120.1(11) . . ?
C18 C19 H19 120.0 . . ?
C20 C19 H19 120.0 . . ?
C19 C20 C15 118.3(10) . . ?
C19 C20 H20 120.8 . . ?
C15 C20 H20 120.8 . . ?

loop_
_geom_bond_atom_site_label_1
_geom_bond_atom_site_label_2
_geom_bond_distance
_geom_bond_site_symmetry_2
_geom_bond_publ_flag
Fe1 N1 2.135(7) 2 ?
Fe1 N1 2.135(7) . ?
Fe1 N2 2.197(7) . ?
Fe1 N2 2.197(7) 2 ?
Fe1 Cl1 2.474(2) 2 ?
Fe1 Cl1 2.474(2) . ?
Fe2 Cl2 2.228(3) . ?
Fe2 Cl2 2.228(3) 2 ?
Fe2 Cl1 2.406(2) 2 ?
Fe2 Cl1 2.406(2) . ?
N1 C6 1.326(9) . ?
N1 C2 1.363(10) . ?
N2 C1 1.238(10) . ?
N2 C7 1.514(10) . ?
C1 C2 1.454(11) . ?
C1 H1 0.9300 . ?
C2 C3 1.368(11) . ?
C3 C4 1.386(12) . ?
C3 H3 0.9300 . ?
C4 C5 1.406(13) . ?
C4 H4 0.9300 . ?
C5 C6 1.369(12) . ?
C5 H5 0.9300 . ?
C6 H6 0.9300 . ?
C7 C8 1.447(12) . ?
C7 C14 1.474(12) . ?
C7 H7 0.9800 . ?
C8 C9 1.356(13) . ?
C8 C13 1.406(13) . ?
C9 C10 1.410(16) . ?
C9 H9 0.9300 . ?
C10 C11 1.382(17) . ?
C10 H10 0.9300 . ?
C11 C12 1.382(16) . ?
C11 H11 0.9300 . ?
C12 C13 1.392(15) . ?
C12 H12 0.9300 . ?
C13 H13 0.9300 . ?
C14 C15 1.533(11) . ?
C14 H14A 0.9700 . ?
C14 H14B 0.9700 . ?
C15 C16 1.353(13) . ?
C15 C20 1.399(13) . ?
C16 C17 1.383(15) . ?
C16 H16 0.9300 . ?
C17 C18 1.306(16) . ?
C17 H17 0.9300 . ?
C18 C19 1.357(15) . ?
C18 H18 0.9300 . ?
C19 C20 1.408(13) . ?
C19 H19 0.9300 . ?
C20 H20 0.9300 . ?

loop_
_geom_torsion_atom_site_label_1
_geom_torsion_atom_site_label_2
_geom_torsion_atom_site_label_3
_geom_torsion_atom_site_label_4
_geom_torsion
_geom_torsion_site_symmetry_1
_geom_torsion_site_symmetry_2
_geom_torsion_site_symmetry_3
_geom_torsion_site_symmetry_4
_geom_torsion_publ_flag
C7 N2 C1 C2 -178.6(7) . . . . ?
Fe1 N2 C1 C2 -0.3(11) . . . . ?
C6 N1 C2 C3 0.4(12) . . . . ?
Fe1 N1 C2 C3 -174.1(7) . . . . ?
C6 N1 C2 C1 -179.6(7) . . . . ?
Fe1 N1 C2 C1 5.9(9) . . . . ?
N2 C1 C2 N1 -3.9(13) . . . . ?
N2 C1 C2 C3 176.1(9) . . . . ?
N1 C2 C3 C4 0.4(14) . . . . ?
C1 C2 C3 C4 -179.5(9) . . . . ?
C2 C3 C4 C5 -0.6(15) . . . . ?
C3 C4 C5 C6 -0.1(14) . . . . ?
C2 N1 C6 C5 -1.1(13) . . . . ?
Fe1 N1 C6 C5 172.3(7) . . . . ?
C4 C5 C6 N1 1.0(14) . . . . ?
C1 N2 C7 C8 50.5(12) . . . . ?
Fe1 N2 C7 C8 -127.7(8) . . . . ?
C1 N2 C7 C14 -86.6(11) . . . . ?
Fe1 N2 C7 C14 95.2(9) . . . . ?
C14 C7 C8 C9 -141.8(10) . . . . ?
N2 C7 C8 C9 86.7(11) . . . . ?
C14 C7 C8 C13 40.7(13) . . . . ?
N2 C7 C8 C13 -90.8(11) . . . . ?
C13 C8 C9 C10 2.4(14) . . . . ?
C7 C8 C9 C10 -175.2(9) . . . . ?
C8 C9 C10 C11 -1.6(16) . . . . ?
C9 C10 C11 C12 -1.3(18) . . . . ?
C10 C11 C12 C13 3.3(17) . . . . ?
C11 C12 C13 C8 -2.6(15) . . . . ?
C9 C8 C13 C12 -0.3(14) . . . . ?
C7 C8 C13 C12 177.3(9) . . . . ?
C8 C7 C14 C15 61.2(14) . . . . ?
N2 C7 C14 C15 -165.2(8) . . . . ?
C7 C14 C15 C16 81.6(14) . . . . ?
C7 C14 C15 C20 -100.1(11) . . . . ?
C20 C15 C16 C17 -3.2(17) . . . . ?
C14 C15 C16 C17 175.1(11) . . . . ?
C15 C16 C17 C18 1(2) . . . . ?
C16 C17 C18 C19 1.7(19) . . . . ?
C17 C18 C19 C20 -1.9(18) . . . . ?
C18 C19 C20 C15 -0.5(16) . . . . ?
C16 C15 C20 C19 2.8(15) . . . . ?
C14 C15 C20 C19 -175.6(9) . . . . ?
